data_7133472
loop_
_publ_author_name
'Khan, Samim'
'Naaz, Sanobar'
'Ahmad, Shamim'
'Gomila, Rosa M.'
'Chanthapally, Anjana'
'Frontera, Antonio'
'Mir, Mohammad Hedayetullah'

_publ_section_title
;
 Impact of halogen&#x22ef;halogen interaction on the mechanical motion of
 a 3D Pb(II) coordination polymer of elusive topology.
;
_journal_issue 75
_journal_name_full 'Chemical communications (Cambridge, England)'
_journal_page_first 10370
_journal_page_last 10373
_journal_paper_doi 10.1039/d4cc03746d
_journal_volume 60
_journal_year 2024
_chemical_formula_moiety 'C8 H3.814 Cl2 O4.907 Pb'
_chemical_formula_sum 'C8 H3.814 Cl2 O4.907 Pb'
_chemical_formula_weight 456.52
_space_group_crystal_system trigonal
_space_group_IT_number 148
_space_group_name_Hall '-R 3'
_space_group_name_H-M_alt 'R -3 :H'
_atom_sites_solution_hydrogens mixed
_audit_creation_date 2023-04-04
_audit_creation_method
;
Olex2 1.3
(compiled 2020.11.12 svn.r5f609507 for OlexSys, GUI svn.r6408)
;
_audit_update_record
;
2023-06-10 deposited with the CCDC.	2024-08-06 downloaded from the CCDC.
;
_cell_angle_alpha 90
_cell_angle_beta 90
_cell_angle_gamma 120
_cell_formula_units_Z 18
_cell_length_a 19.8059(2)
_cell_length_b 19.8059(2)
_cell_length_c 13.3701(2)
_cell_measurement_temperature 100.0(10)
_cell_volume 4542.08(9)
_computing_molecular_graphics 'Olex2 1.3 (Dolomanov et al., 2009)'
_computing_publication_material 'Olex2 1.3 (Dolomanov et al., 2009)'
_computing_structure_refinement 'SHELXL 2018/3 (Sheldrick, 2015)'
_computing_structure_solution 'SHELXT 2014/4 (Sheldrick, 2014)'
_diffrn_ambient_temperature 100.0(10)
_diffrn_measured_fraction_theta_full 0.999
_diffrn_measured_fraction_theta_max 0.996
_diffrn_measurement_device_type 'XtaLAB Synergy, Dualflex, HyPix3000'
_diffrn_measurement_method '\w scans'
_diffrn_radiation_type CuK\a
_diffrn_radiation_wavelength 1.54184
_diffrn_reflns_av_R_equivalents 0.1984
_diffrn_reflns_av_unetI/netI 0.0626
_diffrn_reflns_Laue_measured_fraction_full 0.999
_diffrn_reflns_Laue_measured_fraction_max 0.996
_diffrn_reflns_limit_h_max 23
_diffrn_reflns_limit_h_min -23
_diffrn_reflns_limit_k_max 23
_diffrn_reflns_limit_k_min -23
_diffrn_reflns_limit_l_max 15
_diffrn_reflns_limit_l_min -14
_diffrn_reflns_number 18599
_diffrn_reflns_point_group_measured_fraction_full 0.999
_diffrn_reflns_point_group_measured_fraction_max 0.996
_diffrn_reflns_theta_full 67.684
_diffrn_reflns_theta_max 68.073
_diffrn_reflns_theta_min 4.193
_exptl_absorpt_coefficient_mu 37.458
_exptl_absorpt_correction_T_max 0.742
_exptl_absorpt_correction_T_min 0.855
_exptl_absorpt_correction_type multi-scan
_exptl_absorpt_process_details SADABS
_exptl_crystal_density_diffrn 3.015
_exptl_crystal_F_000 3727.8
_exptl_crystal_size_max 0.3
_exptl_crystal_size_mid 0.2
_exptl_crystal_size_min 0.1
_refine_diff_density_max 5.087
_refine_diff_density_min -14.092
_refine_diff_density_rms 0.972
_refine_ls_extinction_method none
_refine_ls_goodness_of_fit_ref 1.832
_refine_ls_hydrogen_treatment constr
_refine_ls_matrix_type full
_refine_ls_number_parameters 149
_refine_ls_number_reflns 1837
_refine_ls_number_restraints 0
_refine_ls_restrained_S_all 1.832
_refine_ls_R_factor_all 0.1322
_refine_ls_R_factor_gt 0.1310
_refine_ls_shift/su_max 6.469
_refine_ls_shift/su_mean 0.590
_refine_ls_structure_factor_coef Fsqd
_refine_ls_weighting_details 'w=1/[\s^2^(Fo^2^)+(0.2000P)^2^] where P=(Fo^2^+2Fc^2^)/3'
_refine_ls_weighting_scheme calc
_refine_ls_wR_factor_gt 0.3811
_refine_ls_wR_factor_ref 0.3836
_reflns_Friedel_coverage 0.000
_reflns_number_gt 1782
_reflns_number_total 1837
_reflns_threshold_expression 'I > 2\s(I)'
_cod_data_source_file d4cc03746d4.cif
_cod_data_source_block pbsk50_AI_5h
_cod_depositor_comments 'Adding full bibliography for 7133470--7133472.cif.'
_cod_original_cell_volume 4542.07(11)
_cod_original_sg_symbol_H-M 'R -3'
_cod_database_code 7133472
_shelx_shelxl_version_number 2018/3
_shelx_space_group_comment
;
The symmetry employed for this shelxl refinement is uniquely defined
by the following loop, which should always be used as a source of
symmetry information in preference to the above space-group names.
They are only intended as comments.
;
_shelx_estimated_absorpt_t_max 0.117
_shelx_estimated_absorpt_t_min 0.031
_olex2_refinement_description
;
1. Fixed Uiso
 At 1.2 times of:
  All C(H) groups
 At 1.5 times of:
  All O(H,H) groups
2. Others
 Sof(O5)=Sof(H5A)=Sof(H5B)=FVAR(1)
3.a Free rotating group:
 O5(H5A,H5B)
3.b Aromatic/amide H refined with riding coordinates:
 C4(H4), C7(H7)
;
_olex2_submission_special_instructions 'No special instructions were received'

loop_
_space_group_symop_operation_xyz
'x, y, z'
'-y, x-y, z'
'-x+y, -x, z'
'x+2/3, y+1/3, z+1/3'
'-y+2/3, x-y+1/3, z+1/3'
'-x+y+2/3, -x+1/3, z+1/3'
'x+1/3, y+2/3, z+2/3'
'-y+1/3, x-y+2/3, z+2/3'
'-x+y+1/3, -x+2/3, z+2/3'
'-x, -y, -z'
'y, -x+y, -z'
'x-y, x, -z'
'-x+2/3, -y+1/3, -z+1/3'
'y+2/3, -x+y+1/3, -z+1/3'
'x-y+2/3, x+1/3, -z+1/3'
'-x+1/3, -y+2/3, -z+2/3'
'y+1/3, -x+y+2/3, -z+2/3'
'x-y+1/3, x+2/3, -z+2/3'

loop_
_atom_site_label
_atom_site_type_symbol
_atom_site_fract_x
_atom_site_fract_y
_atom_site_fract_z
_atom_site_U_iso_or_equiv
_atom_site_adp_type
_atom_site_occupancy
_atom_site_site_symmetry_order
_atom_site_calc_flag
_atom_site_refinement_flags_posn
_atom_site_refinement_flags_adp
_atom_site_refinement_flags_occupancy
_atom_site_disorder_assembly
_atom_site_disorder_group
Pb1 Pb 0.41957(4) 0.17752(4) 0.27778(5) 0.0135(7) Uani 1 1 d . . . . .
Cl1 Cl 0.4567(2) 0.3275(2) 0.6147(4) 0.0167(11) Uani 1 1 d . . . . .
Cl2 Cl 0.0980(3) 0.1078(3) 0.6497(4) 0.0220(12) Uani 1 1 d . . . . .
O1 O 0.3998(11) 0.2619(10) 0.4037(13) 0.034(4) Uani 1 1 d . . . . .
O3 O 0.2037(10) 0.2924(9) 0.8246(13) 0.027(4) Uani 1 1 d . . . . .
O2 O 0.3223(11) 0.1325(8) 0.4136(14) 0.035(4) Uani 1 1 d . . . . .
O4 O 0.1678(9) 0.1710(8) 0.8682(13) 0.029(4) Uani 1 1 d . . . . .
C5 C 0.2396(12) 0.2198(11) 0.7156(17) 0.018(4) Uani 1 1 d . . . . .
C3 C 0.3565(12) 0.2674(11) 0.6209(15) 0.015(4) Uani 1 1 d . . . . .
C4 C 0.3190(11) 0.2690(11) 0.7045(17) 0.016(4) Uani 1 1 d . . . . .
H4 H 0.347038 0.303849 0.755439 0.019 Uiso 1 1 calc R U . . .
C7 C 0.2354(12) 0.1649(11) 0.5545(12) 0.010(4) Uani 1 1 d . . . . .
H7 H 0.207163 0.130523 0.503274 0.012 Uiso 1 1 calc R U . . .
C6 C 0.1980(12) 0.1670(12) 0.6382(19) 0.022(5) Uani 1 1 d . . . . .
C8 C 0.1989(13) 0.2271(12) 0.8089(15) 0.017(4) Uani 1 1 d . . . . .
C1 C 0.3524(11) 0.2026(10) 0.4478(15) 0.012(4) Uani 1 1 d . . . . .
C2 C 0.3139(11) 0.2123(10) 0.5443(15) 0.013(4) Uani 1 1 d . . . . .
O5 O 0.096(2) 0.012(3) 0.917(4) 0.15(3) Uani 0.91(10) 1 d G . P . .
H5A H 0.066634 0.007261 0.868069 0.230 Uiso 0.91(10) 1 d G U P . .
H5B H 0.130135 0.003030 0.893312 0.230 Uiso 0.91(10) 1 d G U P . .

loop_
_atom_site_aniso_label
_atom_site_aniso_U_11
_atom_site_aniso_U_22
_atom_site_aniso_U_33
_atom_site_aniso_U_23
_atom_site_aniso_U_13
_atom_site_aniso_U_12
Pb1 0.0038(7) 0.0023(7) 0.0370(10) 0.0038(3) 0.0060(3) 0.0034(4)
Cl1 -0.001(2) 0.001(2) 0.049(3) 0.0022(18) 0.0046(18) -0.0004(17)
Cl2 -0.001(2) -0.001(2) 0.068(3) -0.002(2) 0.001(2) -0.0005(16)
O1 0.041(11) 0.005(7) 0.047(10) 0.012(7) 0.025(8) 0.004(8)
O3 0.024(9) 0.014(8) 0.055(10) 0.002(7) 0.007(8) 0.019(7)
O2 0.033(10) -0.001(7) 0.060(11) -0.002(7) 0.016(8) -0.002(7)
O4 0.021(8) 0.004(7) 0.067(11) 0.014(7) 0.026(8) 0.010(7)
C5 0.007(10) -0.001(9) 0.046(12) 0.001(8) 0.016(9) 0.000(8)
C3 0.012(11) 0.001(9) 0.022(9) 0.004(7) 0.006(8) -0.004(8)
C4 -0.001(9) -0.001(9) 0.049(12) 0.001(8) -0.001(8) -0.001(7)
C7 0.007(9) 0.000(9) 0.025(11) -0.003(7) -0.003(7) 0.003(9)
C6 0.002(9) -0.001(9) 0.063(14) -0.001(9) 0.015(9) -0.001(8)
C8 0.021(11) 0.014(10) 0.028(10) -0.003(8) 0.002(8) 0.017(9)
C1 0.001(8) 0.001(9) 0.035(11) -0.008(8) 0.000(8) 0.001(7)
C2 -0.001(8) -0.001(8) 0.040(11) 0.000(8) -0.002(8) -0.001(7)
O5 0.07(3) 0.15(5) 0.30(7) 0.12(4) 0.07(3) 0.10(3)

loop_
_atom_type_symbol
_atom_type_description
_atom_type_scat_dispersion_real
_atom_type_scat_dispersion_imag
_atom_type_scat_source
C C 0.0181 0.0091 'International Tables Vol C Tables 4.2.6.8 and 6.1.1.4'
H H 0.0000 0.0000 'International Tables Vol C Tables 4.2.6.8 and 6.1.1.4'
Cl Cl 0.3639 0.7018 'International Tables Vol C Tables 4.2.6.8 and 6.1.1.4'
O O 0.0492 0.0322 'International Tables Vol C Tables 4.2.6.8 and 6.1.1.4'
Pb Pb -4.0753 8.5060 'International Tables Vol C Tables 4.2.6.8 and 6.1.1.4'

loop_
_geom_angle_atom_site_label_1
_geom_angle_atom_site_label_2
_geom_angle_atom_site_label_3
_geom_angle
_geom_angle_site_symmetry_1
_geom_angle_site_symmetry_3
_geom_angle_publ_flag
O1 Pb1 O3 112.1(6) . 11_556 ?
O1 Pb1 C1 26.0(5) . . ?
O3 Pb1 O1 82.0(6) 5_554 . ?
O3 Pb1 O3 63.0(5) 5_554 11_556 ?
O3 Pb1 C1 99.2(5) 11_556 . ?
O3 Pb1 C1 95.5(6) 5_554 . ?
O2 Pb1 O1 53.1(5) . . ?
O2 Pb1 O3 80.1(6) . 11_556 ?
O2 Pb1 O3 103.8(6) . 5_554 ?
O2 Pb1 C1 27.4(5) . . ?
C1 O1 Pb1 89.2(12) . . ?
Pb1 O3 Pb1 117.0(5) 9 12_556 ?
C8 O3 Pb1 137.1(14) . 12_556 ?
C8 O3 Pb1 98.0(13) . 9 ?
C1 O2 Pb1 90.9(12) . . ?
C4 C5 C6 118.8(19) . . ?
C4 C5 C8 119.3(19) . . ?
C6 C5 C8 121.9(18) . . ?
C4 C3 Cl1 118.5(16) . . ?
C4 C3 C2 119.4(19) . . ?
C2 C3 Cl1 121.9(16) . . ?
C5 C4 H4 119.5 . . ?
C3 C4 C5 121(2) . . ?
C3 C4 H4 119.4 . . ?
C6 C7 H7 119.5 . . ?
C6 C7 C2 121.0(17) . . ?
C2 C7 H7 119.5 . . ?
C5 C6 Cl2 119.0(16) . . ?
C7 C6 Cl2 120.7(17) . . ?
C7 C6 C5 120.2(18) . . ?
O3 C8 C5 117.2(19) . . ?
O4 C8 O3 123.8(19) . . ?
O4 C8 C5 118.8(18) . . ?
O1 C1 Pb1 64.9(11) . . ?
O1 C1 O2 125.4(19) . . ?
O1 C1 C2 117.9(17) . . ?
O2 C1 Pb1 61.7(11) . . ?
O2 C1 C2 115.8(17) . . ?
C2 C1 Pb1 177.0(13) . . ?
C3 C2 C1 123.5(17) . . ?
C7 C2 C3 119.3(18) . . ?
C7 C2 C1 117.2(16) . . ?
H5A O5 H5B 104.5 . . ?

loop_
_geom_bond_atom_site_label_1
_geom_bond_atom_site_label_2
_geom_bond_distance
_geom_bond_site_symmetry_2
_geom_bond_publ_flag
Pb1 O1 2.537(17) . ?
Pb1 O3 2.517(16) 5_554 ?
Pb1 O3 2.623(15) 11_556 ?
Pb1 O2 2.467(17) . ?
Pb1 C1 2.802(19) . ?
Cl1 C3 1.73(2) . ?
Cl2 C6 1.73(2) . ?
O1 C1 1.23(3) . ?
O3 C8 1.27(2) . ?
O2 C1 1.29(2) . ?
O4 C8 1.25(3) . ?
C5 C4 1.38(3) . ?
C5 C6 1.41(3) . ?
C5 C8 1.53(3) . ?
C3 C4 1.35(3) . ?
C3 C2 1.42(3) . ?
C4 H4 0.9300 . ?
C7 H7 0.9300 . ?
C7 C6 1.35(3) . ?
C7 C2 1.36(3) . ?
C1 C2 1.56(3) . ?
O5 H5A 0.8501 . ?
O5 H5B 0.8504 . ?

loop_
_geom_torsion_atom_site_label_1
_geom_torsion_atom_site_label_2
_geom_torsion_atom_site_label_3
_geom_torsion_atom_site_label_4
_geom_torsion
_geom_torsion_site_symmetry_1
_geom_torsion_site_symmetry_2
_geom_torsion_site_symmetry_3
_geom_torsion_site_symmetry_4
_geom_torsion_publ_flag
Pb1 O1 C1 O2 -12(2) . . . . ?
Pb1 O1 C1 C2 178.8(15) . . . . ?
Pb1 O3 C8 O4 -24(2) 9 . . . ?
Pb1 O3 C8 O4 -169.2(15) 12_556 . . . ?
Pb1 O3 C8 C5 161.5(16) 9 . . . ?
Pb1 O3 C8 C5 16(3) 12_556 . . . ?
Pb1 O2 C1 O1 13(2) . . . . ?
Pb1 O2 C1 C2 -178.2(14) . . . . ?
Cl1 C3 C4 C5 -177.0(16) . . . . ?
Cl1 C3 C2 C7 178.1(16) . . . . ?
Cl1 C3 C2 C1 -2(3) . . . . ?
O1 C1 C2 C3 -45(3) . . . . ?
O1 C1 C2 C7 135(2) . . . . ?
O2 C1 C2 C3 145(2) . . . . ?
O2 C1 C2 C7 -35(3) . . . . ?
C4 C5 C6 Cl2 -177.6(16) . . . . ?
C4 C5 C6 C7 0(3) . . . . ?
C4 C5 C8 O3 59(3) . . . . ?
C4 C5 C8 O4 -116(2) . . . . ?
C4 C3 C2 C7 3(3) . . . . ?
C4 C3 C2 C1 -176.6(19) . . . . ?
C6 C5 C4 C3 0(3) . . . . ?
C6 C5 C8 O3 -118(2) . . . . ?
C6 C5 C8 O4 67(3) . . . . ?
C6 C7 C2 C3 -3(3) . . . . ?
C6 C7 C2 C1 177(2) . . . . ?
C8 C5 C4 C3 -176(2) . . . . ?
C8 C5 C6 Cl2 -1(3) . . . . ?
C8 C5 C6 C7 177(2) . . . . ?
C2 C3 C4 C5 -2(3) . . . . ?
C2 C7 C6 Cl2 178.8(17) . . . . ?
C2 C7 C6 C5 1(4) . . . . ?
